data_7232164
loop_
_publ_author_name
'Leduskrasts, Kaspars'
'Suna, Edgars'

_publ_section_title
;
 Aggregation induced emission by pyridinium--pyridinium interactions
;
_journal_issue 1
_journal_name_full 'RSC Advances'
_journal_page_first 460
_journal_paper_doi 10.1039/C8RA08771G
_journal_volume 9
_journal_year 2019
_chemical_formula_moiety 'C24 H19 N2, Cl'
_chemical_formula_sum 'C24 H19 Cl N2'
_chemical_formula_weight 370.86
_space_group_crystal_system orthorhombic
_space_group_IT_number 61
_space_group_name_Hall '-P 2bc 2ac'
_space_group_name_H-M_alt 'P c a b'
_symmetry_space_group_name_Hall '-P 2bc 2ac'
_symmetry_space_group_name_H-M 'P c a b'
_atom_sites_solution_hydrogens geom
_audit_creation_method SHELXL-2017/1
_audit_update_record
;
2018-10-17 deposited with the CCDC.
2019-01-10 downloaded from the CCDC.
;
_cell_angle_alpha 90
_cell_angle_beta 90
_cell_angle_gamma 90
_cell_formula_units_Z 8
_cell_length_a 8.2062(2)
_cell_length_b 18.5089(6)
_cell_length_c 24.6576(8)
_cell_measurement_reflns_used 13732
_cell_measurement_temperature 190(2)
_cell_measurement_theta_max 27.485
_cell_measurement_theta_min 0.998
_cell_volume 3745.19(19)
_computing_structure_refinement 'SHELXL-2017/1 (Sheldrick, 2017)'
_diffrn_ambient_temperature 190(2)
_diffrn_measured_fraction_theta_full 0.993
_diffrn_measured_fraction_theta_max 0.990
_diffrn_measurement_device_type KappaCCD
_diffrn_measurement_method CCD
_diffrn_radiation_type MoK\a
_diffrn_radiation_wavelength 0.71073
_diffrn_reflns_av_R_equivalents 0.1037
_diffrn_reflns_av_unetI/netI 0.1285
_diffrn_reflns_Laue_measured_fraction_full 0.993
_diffrn_reflns_Laue_measured_fraction_max 0.990
_diffrn_reflns_limit_h_max 10
_diffrn_reflns_limit_h_min -10
_diffrn_reflns_limit_k_max 24
_diffrn_reflns_limit_k_min -23
_diffrn_reflns_limit_l_max 32
_diffrn_reflns_limit_l_min -31
_diffrn_reflns_number 7963
_diffrn_reflns_point_group_measured_fraction_full 0.993
_diffrn_reflns_point_group_measured_fraction_max 0.990
_diffrn_reflns_theta_full 25.242
_diffrn_reflns_theta_max 27.518
_diffrn_reflns_theta_min 2.201
_exptl_absorpt_coefficient_mu 0.215
_exptl_absorpt_correction_type none
_exptl_crystal_colour colourless
_exptl_crystal_density_diffrn 1.315
_exptl_crystal_description block
_exptl_crystal_F_000 1552
_exptl_crystal_size_max 0.31
_exptl_crystal_size_mid 0.12
_exptl_crystal_size_min 0.10
_refine_diff_density_max 0.226
_refine_diff_density_min -0.263
_refine_diff_density_rms 0.058
_refine_ls_extinction_method none
_refine_ls_goodness_of_fit_ref 0.953
_refine_ls_hydrogen_treatment constr
_refine_ls_matrix_type full
_refine_ls_number_parameters 244
_refine_ls_number_reflns 4274
_refine_ls_number_restraints 0
_refine_ls_restrained_S_all 0.953
_refine_ls_R_factor_all 0.1556
_refine_ls_R_factor_gt 0.0610
_refine_ls_shift/su_max 0.001
_refine_ls_shift/su_mean 0.000
_refine_ls_structure_factor_coef Fsqd
_refine_ls_weighting_details 'w=1/[\s^2^(Fo^2^)+(0.0514P)^2^+0.6306P] where P=(Fo^2^+2Fc^2^)/3'
_refine_ls_weighting_scheme calc
_refine_ls_wR_factor_gt 0.1111
_refine_ls_wR_factor_ref 0.1384
_reflns_Friedel_coverage 0.000
_reflns_number_gt 2118
_reflns_number_total 4274
_reflns_threshold_expression 'I > 2\s(I)'
_cod_data_source_file c8ra08771g2.cif
_cod_data_source_block Substance_2a
_cod_database_code 7232164
_shelx_shelxl_version_number 2017/1
_shelx_space_group_comment
;
The symmetry employed for this shelxl refinement is uniquely defined
by the following loop, which should always be used as a source of
symmetry information in preference to the above space-group names.
They are only intended as comments.
;

loop_
_space_group_symop_operation_xyz
'x, y, z'
'-x, -y+1/2, z+1/2'
'x+1/2, -y, -z+1/2'
'-x+1/2, y+1/2, -z'
'-x, -y, -z'
'x, y-1/2, -z-1/2'
'-x-1/2, y, z-1/2'
'x-1/2, -y-1/2, z'

loop_
_atom_site_label
_atom_site_type_symbol
_atom_site_fract_x
_atom_site_fract_y
_atom_site_fract_z
_atom_site_U_iso_or_equiv
_atom_site_adp_type
_atom_site_occupancy
_atom_site_site_symmetry_order
_atom_site_calc_flag
_atom_site_refinement_flags_posn
_atom_site_refinement_flags_adp
Cl1 Cl 0.91668(8) 0.13194(4) 0.99020(3) 0.0393(2) Uani 1 1 d . .
N1 N 0.4858(3) 0.13515(13) 0.76289(9) 0.0317(6) Uani 1 1 d . .
C1 C 0.2960(3) 0.13196(15) 0.83870(10) 0.0307(7) Uani 1 1 d . .
H1 H 0.216413 0.113435 0.815717 0.037 Uiso 1 1 calc R U
N2 N 0.3933(3) 0.12193(12) 1.02122(8) 0.0276(5) Uani 1 1 d . .
C2 C 0.3401(3) 0.18411(16) 0.98677(11) 0.0333(7) Uani 1 1 d . .
H2A H 0.394444 0.227745 0.998911 0.040 Uiso 1 1 calc R U
H2B H 0.223619 0.191154 0.990957 0.040 Uiso 1 1 calc R U
C3 C 0.5040(3) 0.08237(17) 0.67942(11) 0.0327(7) Uani 1 1 d . .
C4 C 0.5498(3) 0.18674(17) 0.72711(11) 0.0313(7) Uani 1 1 d . .
C5 C 0.4505(3) 0.14756(15) 0.81877(10) 0.0282(7) Uani 1 1 d . .
C6 C 0.2985(3) 0.06232(16) 1.02294(10) 0.0300(7) Uani 1 1 d . .
H6 H 0.203829 0.060269 1.002249 0.036 Uiso 1 1 calc R U
C7 C 0.5342(3) 0.18632(16) 0.90732(11) 0.0328(7) Uani 1 1 d . .
H7 H 0.614443 0.204184 0.930336 0.039 Uiso 1 1 calc R U
C8 C 0.4563(3) 0.07131(17) 0.73402(11) 0.0328(7) Uani 1 1 d . .
C9 C 0.3788(3) 0.17141(15) 0.92764(11) 0.0288(7) Uani 1 1 d . .
C10 C 0.5692(3) 0.17465(16) 0.85323(11) 0.0319(7) Uani 1 1 d . .
H10 H 0.672631 0.184979 0.839905 0.038 Uiso 1 1 calc R U
C11 C 0.5876(3) 0.25855(18) 0.73668(11) 0.0387(8) Uani 1 1 d . .
H11 H 0.573563 0.279064 0.770797 0.046 Uiso 1 1 calc R U
C12 C 0.5311(3) 0.12551(17) 1.04992(12) 0.0364(7) Uani 1 1 d . .
H12 H 0.596777 0.166333 1.047466 0.044 Uiso 1 1 calc R U
C13 C 0.3787(3) -0.04930(18) 0.71481(13) 0.0438(8) Uani 1 1 d . .
H13 H 0.337914 -0.093749 0.725983 0.053 Uiso 1 1 calc R U
C14 C 0.5764(3) 0.06942(18) 1.08298(12) 0.0426(8) Uani 1 1 d . .
H14 H 0.671757 0.072270 1.103260 0.051 Uiso 1 1 calc R U
C15 C 0.5633(3) 0.15573(17) 0.67537(11) 0.0334(7) Uani 1 1 d . .
C16 C 0.2607(3) 0.14410(15) 0.89292(11) 0.0299(7) Uani 1 1 d . .
H16 H 0.157146 0.133851 0.906142 0.036 Uiso 1 1 calc R U
C17 C 0.3957(3) 0.00547(17) 0.75236(12) 0.0378(7) Uani 1 1 d . .
H17 H 0.367779 -0.001365 0.788550 0.045 Uiso 1 1 calc R U
C18 C 0.4799(3) 0.00918(17) 1.08584(11) 0.0383(8) Uani 1 1 d . .
H18 H 0.508464 -0.028799 1.108639 0.046 Uiso 1 1 calc R U
C19 C 0.6212(3) 0.1977(2) 0.63237(11) 0.0400(8) Uani 1 1 d . .
H19 H 0.629986 0.178422 0.597672 0.048 Uiso 1 1 calc R U
C20 C 0.4210(3) -0.03967(19) 0.66065(13) 0.0434(8) Uani 1 1 d . .
H20 H 0.406800 -0.077397 0.636191 0.052 Uiso 1 1 calc R U
C21 C 0.3409(3) 0.00499(16) 1.05496(11) 0.0345(7) Uani 1 1 d . .
H21 H 0.276410 -0.036324 1.055813 0.041 Uiso 1 1 calc R U
C22 C 0.6650(3) 0.2681(2) 0.64245(13) 0.0453(9) Uani 1 1 d . .
H22 H 0.707579 0.296103 0.614513 0.054 Uiso 1 1 calc R U
C23 C 0.4840(3) 0.02554(19) 0.64279(12) 0.0410(8) Uani 1 1 d . .
H23 H 0.512952 0.031434 0.606589 0.049 Uiso 1 1 calc R U
C24 C 0.6464(3) 0.29834(19) 0.69399(12) 0.0449(8) Uani 1 1 d . .
H24 H 0.674607 0.346449 0.699502 0.054 Uiso 1 1 calc R U

loop_
_atom_site_aniso_label
_atom_site_aniso_U_11
_atom_site_aniso_U_22
_atom_site_aniso_U_33
_atom_site_aniso_U_23
_atom_site_aniso_U_13
_atom_site_aniso_U_12
Cl1 0.0358(4) 0.0400(5) 0.0420(4) -0.0041(4) 0.0021(3) -0.0002(3)
N1 0.0365(12) 0.0327(16) 0.0259(13) -0.0014(12) 0.0005(10) -0.0040(11)
C1 0.0320(14) 0.0338(19) 0.0265(15) 0.0024(14) -0.0034(12) -0.0012(13)
N2 0.0331(12) 0.0271(15) 0.0228(12) -0.0014(10) 0.0015(10) -0.0007(11)
C2 0.0419(16) 0.0273(18) 0.0306(16) 0.0039(14) 0.0027(12) 0.0016(14)
C3 0.0246(14) 0.045(2) 0.0282(16) -0.0034(15) -0.0037(12) 0.0043(14)
C4 0.0284(15) 0.038(2) 0.0280(16) 0.0048(14) -0.0003(12) 0.0002(14)
C5 0.0355(16) 0.0265(18) 0.0227(15) 0.0015(12) 0.0020(12) 0.0010(12)
C6 0.0324(14) 0.0311(19) 0.0266(15) -0.0023(14) -0.0022(12) -0.0022(13)
C7 0.0399(16) 0.0317(19) 0.0268(16) 0.0005(13) -0.0033(12) -0.0025(14)
C8 0.0316(15) 0.035(2) 0.0319(16) -0.0030(15) -0.0022(12) 0.0028(14)
C9 0.0372(16) 0.0238(18) 0.0253(15) 0.0026(13) 0.0035(12) 0.0042(13)
C10 0.0288(14) 0.0372(19) 0.0298(15) 0.0005(14) 0.0010(12) -0.0049(13)
C11 0.0407(17) 0.046(2) 0.0299(16) 0.0017(15) -0.0026(13) -0.0060(15)
C12 0.0321(15) 0.040(2) 0.0369(17) -0.0041(16) 0.0013(13) -0.0047(14)
C13 0.0380(17) 0.040(2) 0.053(2) -0.0065(17) -0.0042(15) 0.0008(15)
C14 0.0353(16) 0.048(2) 0.0449(18) 0.0033(16) -0.0119(14) 0.0017(16)
C15 0.0245(14) 0.050(2) 0.0259(16) 0.0014(14) 0.0002(12) 0.0049(13)
C16 0.0278(14) 0.0316(19) 0.0304(15) 0.0034(14) -0.0009(12) 0.0019(13)
C17 0.0399(17) 0.038(2) 0.0353(16) -0.0008(16) -0.0015(14) 0.0011(15)
C18 0.0484(18) 0.034(2) 0.0327(17) 0.0041(14) 0.0021(14) 0.0064(16)
C19 0.0313(16) 0.064(3) 0.0248(15) 0.0029(17) 0.0026(12) 0.0056(15)
C20 0.0328(16) 0.052(2) 0.046(2) -0.0169(17) -0.0061(15) 0.0020(15)
C21 0.0379(16) 0.031(2) 0.0346(17) 0.0009(14) 0.0052(14) -0.0021(14)
C22 0.0365(17) 0.064(3) 0.0352(18) 0.0187(17) 0.0009(14) -0.0037(17)
C23 0.0290(16) 0.063(3) 0.0314(16) -0.0101(17) -0.0034(13) 0.0068(16)
C24 0.0438(18) 0.051(2) 0.0396(19) 0.0104(17) -0.0048(14) -0.0130(16)

loop_
_atom_type_symbol
_atom_type_description
_atom_type_scat_dispersion_real
_atom_type_scat_dispersion_imag
_atom_type_scat_source
C C 0.0033 0.0016 'International Tables Vol C Tables 4.2.6.8 and 6.1.1.4'
H H 0.0000 0.0000 'International Tables Vol C Tables 4.2.6.8 and 6.1.1.4'
N N 0.0061 0.0033 'International Tables Vol C Tables 4.2.6.8 and 6.1.1.4'
Cl Cl 0.1484 0.1585 'International Tables Vol C Tables 4.2.6.8 and 6.1.1.4'

loop_
_geom_angle_atom_site_label_1
_geom_angle_atom_site_label_2
_geom_angle_atom_site_label_3
_geom_angle
C8 N1 C4 108.6(2)
C8 N1 C5 126.3(2)
C4 N1 C5 125.0(2)
C16 C1 C5 119.8(2)
C16 C1 H1 120.1
C5 C1 H1 120.1
C12 N2 C6 120.8(2)
C12 N2 C2 120.7(2)
C6 N2 C2 118.5(2)
N2 C2 C9 111.5(2)
N2 C2 H2A 109.3
C9 C2 H2A 109.3
N2 C2 H2B 109.3
C9 C2 H2B 109.3
H2A C2 H2B 108.0
C23 C3 C8 118.3(3)
C23 C3 C15 134.6(3)
C8 C3 C15 107.1(3)
C11 C4 N1 129.1(3)
C11 C4 C15 122.0(3)
N1 C4 C15 108.8(3)
C10 C5 C1 119.9(2)
C10 C5 N1 120.5(2)
C1 C5 N1 119.6(2)
N2 C6 C21 120.3(2)
N2 C6 H6 119.8
C21 C6 H6 119.8
C10 C7 C9 120.3(3)
C10 C7 H7 119.8
C9 C7 H7 119.8
C17 C8 N1 129.4(3)
C17 C8 C3 122.3(3)
N1 C8 C3 108.3(3)
C16 C9 C7 119.2(2)
C16 C9 C2 120.4(2)
C7 C9 C2 120.5(2)
C7 C10 C5 120.2(2)
C7 C10 H10 119.9
C5 C10 H10 119.9
C24 C11 C4 117.6(3)
C24 C11 H11 121.2
C4 C11 H11 121.2
N2 C12 C14 120.5(3)
N2 C12 H12 119.8
C14 C12 H12 119.8
C17 C13 C20 121.6(3)
C17 C13 H13 119.2
C20 C13 H13 119.2
C18 C14 C12 119.4(3)
C18 C14 H14 120.3
C12 C14 H14 120.3
C19 C15 C4 119.3(3)
C19 C15 C3 133.6(3)
C4 C15 C3 107.1(2)
C1 C16 C9 120.6(2)
C1 C16 H16 119.7
C9 C16 H16 119.7
C13 C17 C8 117.5(3)
C13 C17 H17 121.3
C8 C17 H17 121.3
C14 C18 C21 119.8(3)
C14 C18 H18 120.1
C21 C18 H18 120.1
C22 C19 C15 118.6(3)
C22 C19 H19 120.7
C15 C19 H19 120.7
C23 C20 C13 120.7(3)
C23 C20 H20 119.7
C13 C20 H20 119.7
C6 C21 C18 119.2(3)
C6 C21 H21 120.4
C18 C21 H21 120.4
C19 C22 C24 121.0(3)
C19 C22 H22 119.5
C24 C22 H22 119.5
C20 C23 C3 119.6(3)
C20 C23 H23 120.2
C3 C23 H23 120.2
C11 C24 C22 121.4(3)
C11 C24 H24 119.3
C22 C24 H24 119.3

loop_
_geom_bond_atom_site_label_1
_geom_bond_atom_site_label_2
_geom_bond_distance
N1 C8 1.401(4)
N1 C4 1.402(3)
N1 C5 1.427(3)
C1 C16 1.386(4)
C1 C5 1.391(3)
C1 H1 0.9300
N2 C12 1.335(3)
N2 C6 1.351(3)
N2 C2 1.496(3)
C2 C9 1.510(4)
C2 H2A 0.9700
C2 H2B 0.9700
C3 C23 1.396(4)
C3 C8 1.417(4)
C3 C15 1.446(4)
C4 C11 1.385(4)
C4 C15 1.403(4)
C5 C10 1.386(4)
C6 C21 1.368(4)
C6 H6 0.9300
C7 C10 1.381(4)
C7 C9 1.398(4)
C7 H7 0.9300
C8 C17 1.392(4)
C9 C16 1.388(4)
C10 H10 0.9300
C11 C24 1.373(4)
C11 H11 0.9300
C12 C14 1.371(4)
C12 H12 0.9300
C13 C17 1.380(4)
C13 C20 1.391(4)
C13 H13 0.9300
C14 C18 1.369(4)
C14 H14 0.9300
C15 C19 1.398(4)
C16 H16 0.9300
C17 H17 0.9300
C18 C21 1.374(4)
C18 H18 0.9300
C19 C22 1.374(4)
C19 H19 0.9300
C20 C23 1.385(4)
C20 H20 0.9300
C21 H21 0.9300
C22 C24 1.397(4)
C22 H22 0.9300
C23 H23 0.9300
C24 H24 0.9300

loop_
_geom_torsion_atom_site_label_1
_geom_torsion_atom_site_label_2
_geom_torsion_atom_site_label_3
_geom_torsion_atom_site_label_4
_geom_torsion
C12 N2 C2 C9 101.1(3)
C6 N2 C2 C9 -79.4(3)
C8 N1 C4 C11 175.6(3)
C5 N1 C4 C11 -1.9(4)
C8 N1 C4 C15 -0.7(3)
C5 N1 C4 C15 -178.1(2)
C16 C1 C5 C10 0.5(4)
C16 C1 C5 N1 -179.8(3)
C8 N1 C5 C10 129.1(3)
C4 N1 C5 C10 -54.0(4)
C8 N1 C5 C1 -50.6(4)
C4 N1 C5 C1 126.3(3)
C12 N2 C6 C21 1.1(4)
C2 N2 C6 C21 -178.4(2)
C4 N1 C8 C17 179.0(3)
C5 N1 C8 C17 -3.6(4)
C4 N1 C8 C3 0.7(3)
C5 N1 C8 C3 178.0(2)
C23 C3 C8 C17 2.1(4)
C15 C3 C8 C17 -178.8(2)
C23 C3 C8 N1 -179.5(2)
C15 C3 C8 N1 -0.4(3)
C10 C7 C9 C16 0.6(4)
C10 C7 C9 C2 180.0(3)
N2 C2 C9 C16 96.3(3)
N2 C2 C9 C7 -83.0(3)
C9 C7 C10 C5 -0.4(4)
C1 C5 C10 C7 -0.1(4)
N1 C5 C10 C7 -179.8(3)
N1 C4 C11 C24 -178.7(3)
C15 C4 C11 C24 -2.9(4)
C6 N2 C12 C14 -1.9(4)
C2 N2 C12 C14 177.6(3)
N2 C12 C14 C18 0.8(4)
C11 C4 C15 C19 2.0(4)
N1 C4 C15 C19 178.6(2)
C11 C4 C15 C3 -176.1(2)
N1 C4 C15 C3 0.5(3)
C23 C3 C15 C19 1.2(5)
C8 C3 C15 C19 -177.8(3)
C23 C3 C15 C4 178.8(3)
C8 C3 C15 C4 -0.1(3)
C5 C1 C16 C9 -0.3(4)
C7 C9 C16 C1 -0.3(4)
C2 C9 C16 C1 -179.6(3)
C20 C13 C17 C8 0.3(4)
N1 C8 C17 C13 -179.9(3)
C3 C8 C17 C13 -1.8(4)
C12 C14 C18 C21 1.2(4)
C4 C15 C19 C22 0.7(4)
C3 C15 C19 C22 178.2(3)
C17 C13 C20 C23 0.8(4)
N2 C6 C21 C18 0.8(4)
C14 C18 C21 C6 -2.0(4)
C15 C19 C22 C24 -2.4(4)
C13 C20 C23 C3 -0.6(4)
C8 C3 C23 C20 -0.8(4)
C15 C3 C23 C20 -179.7(3)
C4 C11 C24 C22 1.2(4)
C19 C22 C24 C11 1.5(4)
